data_4133773
loop_
_publ_author_name
'Chen, Linfeng'
'San, Khin A.'
'Turo, Michael J.'
'Gembicky, Milan'
'Fereidouni, Shelir'
'Kalaj, Mark'
'Schimpf, Alina M.'

_publ_section_title
;
 Tunable Metal Oxide Frameworks via Coordination Assembly of
 Preyssler-Type Molecular Clusters.
;
_journal_name_full 'Journal of the American Chemical Society'
_journal_paper_doi 10.1021/jacs.9b10277
_journal_year 2019
_chemical_formula_moiety '0.13(Fe28 K22 Li8 Na10 O1002.67 P40 W240), 3(O)'
_chemical_formula_sum 'Fe3.5 K2.75 Li Na1.25 O128.33 P5 W30'
_chemical_formula_weight 8062.37
_space_group_crystal_system orthorhombic
_space_group_IT_number 74
_space_group_name_Hall '-I 2b 2'
_space_group_name_H-M_alt 'I m m a'
_audit_creation_date 2019-08-07
_audit_creation_method
;
Olex2 1.2-beta
(compiled 2018.05.29 svn.r3508 for OlexSys, GUI svn.r5506)
;
_cell_angle_alpha 90
_cell_angle_beta 90
_cell_angle_gamma 90
_cell_formula_units_Z 8
_cell_length_a 52.178(3)
_cell_length_b 21.6024(12)
_cell_length_c 26.1423(16)
_cell_measurement_reflns_used 9936
_cell_measurement_temperature 100(2)
_cell_measurement_theta_max 25.60
_cell_measurement_theta_min 2.16
_cell_volume 29467(3)
_computing_cell_refinement 'SAINT v8.34A (Bruker, 2013)'
_computing_data_collection 'APEX2 v2013.6-2 (Bruker, 2013)'
_computing_data_reduction 'SAINT v8.34A (Bruker, 2013)'
_computing_molecular_graphics 'Olex2 (Dolomanov et al., 2009)'
_computing_publication_material 'Olex2 (Dolomanov et al., 2009)'
_computing_structure_refinement 'XL (Sheldrick, 2008)'
_computing_structure_solution 'XT (Sheldrick, 2008)'
_diffrn_ambient_temperature 100.0
_diffrn_detector 'Bruker APEX CCD'
_diffrn_detector_area_resol_mean 8.0
_diffrn_detector_type 'CCD Area Detector'
_diffrn_measured_fraction_theta_full 0.999
_diffrn_measured_fraction_theta_max 0.994
_diffrn_measurement_device 'Kappa Four-Circle Diffractometer'
_diffrn_measurement_device_type 'Bruker X8 APEX'
_diffrn_measurement_method '\w and \f scans'
_diffrn_radiation_monochromator graphite
_diffrn_radiation_probe x-ray
_diffrn_radiation_type MoK\a
_diffrn_radiation_wavelength 0.71073
_diffrn_reflns_av_R_equivalents 0.1002
_diffrn_reflns_av_unetI/netI 0.0939
_diffrn_reflns_Laue_measured_fraction_full 0.999
_diffrn_reflns_Laue_measured_fraction_max 0.994
_diffrn_reflns_limit_h_max 65
_diffrn_reflns_limit_h_min -50
_diffrn_reflns_limit_k_max 27
_diffrn_reflns_limit_k_min -22
_diffrn_reflns_limit_l_max 33
_diffrn_reflns_limit_l_min -29
_diffrn_reflns_number 81170
_diffrn_reflns_point_group_measured_fraction_full 0.999
_diffrn_reflns_point_group_measured_fraction_max 0.994
_diffrn_reflns_theta_full 25.000
_diffrn_reflns_theta_max 26.685
_diffrn_reflns_theta_min 1.223
_diffrn_source 'sealed tube'
_diffrn_source_type fine-focus
_diffrn_standards_number 0
_exptl_absorpt_coefficient_mu 23.877
_exptl_absorpt_correction_T_max 0.2594
_exptl_absorpt_correction_T_min 0.1489
_exptl_absorpt_correction_type multi-scan
_exptl_absorpt_process_details
'SADABS-2016/2 (Bruker,2016/2) was used for absorption correction. wR2(int) was 0.1106 before and 0.0739 after correction. The Ratio of minimum to maximum transmission is 0.5740. The \l/2 correction factor is 0.00150.'
_exptl_crystal_colour black
_exptl_crystal_colour_primary black
_exptl_crystal_density_diffrn 3.635
_exptl_crystal_description octahedral
_exptl_crystal_F_000 27853
_exptl_crystal_size_max 0.048
_exptl_crystal_size_mid 0.035
_exptl_crystal_size_min 0.031
_refine_diff_density_max 3.866
_refine_diff_density_min -3.673
_refine_diff_density_rms 0.479
_refine_ls_extinction_method none
_refine_ls_goodness_of_fit_ref 1.050
_refine_ls_hydrogen_treatment undef
_refine_ls_matrix_type full
_refine_ls_number_parameters 977
_refine_ls_number_reflns 16100
_refine_ls_number_restraints 1587
_refine_ls_restrained_S_all 1.011
_refine_ls_R_factor_all 0.1181
_refine_ls_R_factor_gt 0.0722
_refine_ls_shift/su_max 0.002
_refine_ls_shift/su_mean 0.000
_refine_ls_structure_factor_coef Fsqd
_refine_ls_weighting_details 'w=1/[\s^2^(Fo^2^)+(0.0460P)^2^+5942.9971P] where P=(Fo^2^+2Fc^2^)/3'
_refine_ls_weighting_scheme calc
_refine_ls_wR_factor_gt 0.1579
_refine_ls_wR_factor_ref 0.1784
_reflns_Friedel_coverage 0.000
_reflns_number_gt 10440
_reflns_number_total 16100
_reflns_threshold_expression 'I > 2\s(I)'
_cod_data_source_file ja9b10277_si_003.cif
_cod_data_source_block FeImma
_cod_depositor_comments
;
The following automatic conversions were performed:

data item '_diffrn_radiation_probe' value 'X-ray' was changed to
'x-ray' in accordance with the
/home/data/users/saulius/crontab/automatic-downloads/rss-feeds/ACS/lib/dictionaries/cif_core.dic
dictionary named 'cif_core.dic' version 2.4.2 last updated on
2011-04-26.

Automatic conversion script
Id: cif_fix_values 7556 2019-12-06 15:28:31Z antanas 
;
_cod_original_formula_sum 'Fe3.50 K2.75 Li Na1.25 O128.33 P5 W30'
_cod_database_code 4133773
_shelx_shelxl_version_number 2016/6
_shelx_space_group_comment
;
The symmetry employed for this shelxl refinement is uniquely defined
by the following loop, which should always be used as a source of
symmetry information in preference to the above space-group names.
They are only intended as comments.
;
_shelx_estimated_absorpt_t_max 0.634
_shelx_estimated_absorpt_t_min 0.364
_olex2_refinement_description
;
1. Shared sites
{K2B, Li1}
2. Uiso/Uaniso restraints and constraints
Uanis(Na1) \\sim Ueq: with sigma of 0.01 and sigma for terminal atoms of 0.02
Uanis(Na3) \\sim Ueq: with sigma of 0.01 and sigma for terminal atoms of 0.02
Uanis(O6DA) \\sim Ueq: with sigma of 0.005 and sigma for terminal atoms of 0.01
Uanis(Fe4B) = Uanis(Fe4A)
Uanis(Fe1) = Uanis(Fe5)
Uanis(Fe3) = Uanis(Fe1)
Uanis(K2B) = Uanis(Li1)
Uanis(O43) = Uanis(O2BA) = Uanis(Fe4A) = Uanis(Fe4B)
Uanis(O81) = Uanis(O0CA)
3. Rigid body (RIGU) restrains
 All non-hydrogen atoms
 with sigma for 1-2 distances of 0.002 and sigma for 1-3 distances of 0.002
4. Others
 Sof(Fe4B)=0.25*(1-FVAR(2))
 Sof(Fe4A)=0.25*FVAR(2)
 Sof(Fe5)=1-FVAR(2)
 Sof(Fe1)=FVAR(2)
 Fixed Sof: W14(0.5) W14B(0.5) W15(0.5) W15B(0.5) W16(0.5) Fe3(0.1) Fe2A(0.2)
 Fe2B(0.2) K0AA(0.375) K2B(0.5) Na3(0.125) P4(0.25) P4B(0.25) P5(0.25)
 P5B(0.25) P6(0.25) Na1(0.25) Na2(0.25) O0CA(0.25) O2BA(0.25) O6DA(0.25)
 O40(0.5) O41(0.33333) O42(0.33333) O43(0.25) O44(0.5) O69(0.5) O70(0.5)
 O71(0.5) O72(0.5) O73(0.5) O74(0.5) O75(0.5) O76(0.5) O77(0.5) O79(0.5)
 O81(0.25) O82(0.5) O83(0.5) O84(0.5) O85(0.5) O86(0.5) O87(0.5) Li1(0.5)
 O7A(0.25) O3AA(0.25)
;
_platon_squeeze_void_probe_radius 1.20
_olex2_submission_special_instructions 'No special instructions were received'

loop_
_space_group_symop_operation_xyz
'x, y, z'
'-x, -y+1/2, z'
'-x, y+1/2, -z'
'x, -y, -z'
'x+1/2, y+1/2, z+1/2'
'-x+1/2, -y+1, z+1/2'
'-x+1/2, y+1, -z+1/2'
'x+1/2, -y+1/2, -z+1/2'
'-x, -y, -z'
'x, y-1/2, -z'
'x, -y-1/2, z'
'-x, y, z'
'-x+1/2, -y+1/2, -z+1/2'
'x+1/2, y, -z+1/2'
'x+1/2, -y, z+1/2'
'-x+1/2, y+1/2, z+1/2'

loop_
_atom_site_label
_atom_site_type_symbol
_atom_site_fract_x
_atom_site_fract_y
_atom_site_fract_z
_atom_site_U_iso_or_equiv
_atom_site_adp_type
_atom_site_occupancy
_atom_site_site_symmetry_order
_atom_site_calc_flag
_atom_site_refinement_flags_posn
_atom_site_refinement_flags_adp
_atom_site_refinement_flags_occupancy
_atom_site_disorder_assembly
_atom_site_disorder_group
W1 W 0.53649(2) 0.32643(5) 0.50882(4) 0.0347(3) Uani 1 1 d . U . . .
W2 W 0.53585(2) 0.40608(4) 0.38446(4) 0.0189(2) Uani 1 1 d . U . . .
W3 W 0.59471(2) 0.32632(5) 0.42449(5) 0.0342(3) Uani 1 1 d . U . . .
W4 W 0.55747(2) 0.40593(4) 0.24839(4) 0.0189(2) Uani 1 1 d . U . . .
W5 W 0.61692(2) 0.32638(5) 0.28638(5) 0.0352(3) Uani 1 1 d . U . . .
W6 W 0.59507(2) 0.32640(5) 0.14962(5) 0.0354(3) Uani 1 1 d . U . . .
W7 W 0.53607(2) 0.32648(5) 0.06390(4) 0.0378(3) Uani 1 1 d . U . . .
W8 W 0.500000 0.40778(6) 0.16371(5) 0.0203(3) Uani 1 2 d S TU P . .
W9 W 0.63544(2) 0.67378(5) 0.29666(5) 0.0374(3) Uani 1 1 d . U . . .
W10 W 0.64346(2) 0.67371(5) 0.15273(5) 0.0381(3) Uani 1 1 d . U . . .
W11 W 0.69225(3) 0.67360(5) 0.04606(4) 0.0390(3) Uani 1 1 d . U . . .
W12 W 0.76330(3) 0.67372(5) 0.01791(4) 0.0410(3) Uani 1 1 d . U . . .
W13 W 0.82900(2) 0.67339(5) 0.07770(5) 0.0375(3) Uani 1 1 d . U . . .
W14 W 0.80224(4) 0.59376(9) 0.19063(7) 0.0204(4) Uani 0.5 1 d . U . A 1
W14B W 0.77548(4) 0.59333(9) 0.13978(8) 0.0220(4) Uani 0.5 1 d . U . A 2
W15 W 0.73736(4) 0.59393(9) 0.13104(8) 0.0226(4) Uani 0.5 1 d . U . A 1
W15B W 0.70526(4) 0.59358(9) 0.16732(8) 0.0196(4) Uani 0.5 1 d . U . A 2
W16 W 0.68923(4) 0.59358(9) 0.23627(8) 0.0234(4) Uani 0.5 1 d . U . A 1
Fe1 Fe 0.58623(13) 0.5567(3) 0.2767(3) 0.0653(17) Uani 0.763(8) 1 d . U . B 1
Fe5 Fe 0.6281(4) 0.4906(10) 0.2039(10) 0.0653(17) Uani 0.237(8) 1 d . U . A 2
Fe3 Fe 0.6292(10) 0.443(2) 0.505(2) 0.0653(17) Uani 0.1 1 d . U . . .
Fe4B Fe 0.6650(8) 0.4393(19) 0.2629(19) 0.045(3) Uani 0.100(7) 1 d . U . A 2
Fe4A Fe 0.6685(6) 0.4457(13) 0.3022(13) 0.045(3) Uani 0.150(7) 1 d . U . A 1
Fe2A Fe 0.7725(5) 0.4455(9) 0.0820(10) 0.050(4) Uani 0.2 1 d . U . A .
Fe2B Fe 0.7515(5) 0.4397(10) 0.0788(8) 0.043(4) Uani 0.2 1 d . U . A .
K0AA K 0.8972(4) 0.750000 0.0625(9) 0.105(6) Uani 0.75 2 d S TU P . .
K2 K 0.6121(2) 0.500000 0.000000 0.065(3) Uani 1 2 d S TU P . .
K2B K 0.6579(4) 0.4945(12) 0.0783(7) 0.123(6) Uani 0.5 1 d . U . A 2
Na3 Na 0.5487(9) 0.500000 0.500000 0.023(5) Uani 0.25 2 d S TU P . .
P1 P 0.53927(16) 0.250000 0.3947(3) 0.0172(15) Uani 1 2 d S TU P . .
P2 P 0.56383(15) 0.250000 0.2454(3) 0.0164(15) Uani 1 2 d S TU P . .
P3 P 0.500000 0.250000 0.1537(5) 0.019(2) Uani 1 4 d S TU P . .
P4 P 0.6834(3) 0.750000 0.2348(7) 0.020(2) Uani 0.5 2 d S TU P A 1
P4B P 0.7007(3) 0.750000 0.1591(7) 0.022(3) Uani 0.5 2 d S TU P A 2
P5 P 0.7362(3) 0.750000 0.1203(6) 0.020(2) Uani 0.5 2 d S TU P A 1
P5B P 0.7778(3) 0.750000 0.1288(6) 0.021(3) Uani 0.5 2 d S TU P A 2
P6 P 0.8073(3) 0.750000 0.1842(6) 0.019(3) Uani 0.5 2 d S TU P A 1
Na1 Na 0.500000 0.3119(13) 0.2862(9) 0.022(3) Uani 0.5 2 d S TU P . .
Na2 Na 0.750000 0.6807(12) 0.250000 0.019(3) Uani 0.5 2 d S TU P . .
O0CA O 0.646(2) 0.475(5) 0.037(4) 0.079(7) Uani 0.25 1 d . U . A 2
O1 O 0.5414(5) 0.250000 0.5462(9) 0.037(3) Uani 1 2 d S TU P . .
O1BA O 0.4764(4) 0.250000 0.1178(8) 0.022(4) Uani 1 2 d S TU P . .
O2 O 0.500000 0.3206(11) 0.5197(8) 0.031(3) Uani 1 2 d S TU P . .
O2BA O 0.6928(15) 0.405(3) 0.295(3) 0.045(3) Uani 0.25 1 d . U . . .
O3 O 0.5429(4) 0.3788(8) 0.5564(6) 0.037(3) Uani 1 1 d . U . . .
O5 O 0.5716(3) 0.3215(8) 0.4823(6) 0.032(2) Uani 1 1 d . U . . .
O6 O 0.5301(3) 0.3811(7) 0.4540(6) 0.024(2) Uani 1 1 d . U . . .
O6DA O 0.6602(16) 0.404(4) 0.201(3) 0.048(5) Uani 0.25 1 d . U . . .
O7 O 0.5305(4) 0.250000 0.4509(8) 0.024(3) Uani 1 2 d S TU P . .
O8 O 0.5293(3) 0.3077(7) 0.3682(6) 0.018(2) Uani 1 1 d . U . . .
O9 O 0.500000 0.4111(10) 0.3726(8) 0.020(3) Uani 1 2 d S TU P . .
O10 O 0.5687(4) 0.250000 0.3958(8) 0.022(3) Uani 1 2 d S TU P . .
O11 O 0.5702(3) 0.3790(7) 0.3951(6) 0.025(2) Uani 1 1 d . U . . .
O12 O 0.5405(3) 0.4835(7) 0.3964(6) 0.024(3) Uani 1 1 d . U . . .
O13 O 0.5414(3) 0.4097(7) 0.3140(6) 0.020(2) Uani 1 1 d . U . . .
O14 O 0.6098(4) 0.250000 0.4474(9) 0.029(4) Uani 1 2 d S TU P . .
O15 O 0.6158(3) 0.3769(8) 0.4519(8) 0.039(4) Uani 1 1 d . U . . .
O16 O 0.6109(3) 0.3190(8) 0.3580(6) 0.028(4) Uiso 1 1 d . U . . .
O17 O 0.6364(4) 0.250000 0.2866(11) 0.039(6) Uani 1 2 d S TU P . .
O18 O 0.5875(4) 0.250000 0.2796(8) 0.014(3) Uani 1 2 d S TU P . .
O19 O 0.6423(3) 0.3774(8) 0.2902(7) 0.038(3) Uani 1 1 d . U . . .
O20 O 0.6154(3) 0.3232(7) 0.2109(5) 0.019(3) Uiso 1 1 d . U . . .
O21 O 0.5892(3) 0.3800(6) 0.2832(6) 0.018(2) Uani 1 1 d . U . . .
O22 O 0.5657(3) 0.4841(7) 0.2450(7) 0.030(3) Uani 1 1 d . U . . .
O23 O 0.5255(3) 0.4121(7) 0.2172(6) 0.020(2) Uani 1 1 d . U . . .
O24 O 0.5740(3) 0.3803(7) 0.1856(6) 0.022(2) Uani 1 1 d . U . . .
O25 O 0.6150(4) 0.3772(8) 0.1179(7) 0.037(4) Uani 1 1 d . U . . .
O26 O 0.6100(4) 0.250000 0.1276(8) 0.024(4) Uani 1 2 d S TU P . .
O27 O 0.5731(4) 0.250000 0.1899(8) 0.019(3) Uani 1 2 d S TU P . .
O28 O 0.5482(3) 0.3089(6) 0.2545(5) 0.0142(19) Uani 1 1 d . U . . .
O29 O 0.5249(3) 0.3816(7) 0.1162(6) 0.021(3) Uani 1 1 d . U . . .
O30 O 0.5685(3) 0.3215(7) 0.0973(6) 0.031(3) Uani 1 1 d . U . . .
O31 O 0.5455(3) 0.3793(8) 0.0166(6) 0.033(3) Uani 1 1 d . U . . .
O32 O 0.5421(5) 0.250000 0.0290(10) 0.039(4) Uani 1 2 d S TU P . .
O33 O 0.500000 0.3218(10) 0.0432(9) 0.031(4) Uani 1 2 d S TU P . .
O34 O 0.500000 0.4858(10) 0.1458(9) 0.026(4) Uani 1 2 d S TU P . .
O35 O 0.500000 0.3084(9) 0.1860(7) 0.013(3) Uani 1 2 d S TU P . .
O36 O 0.5621(5) 0.5826(11) 0.3397(9) 0.068(7) Uiso 1 1 d . U . . .
O37 O 0.6003(7) 0.4935(13) 0.3369(13) 0.119(10) Uani 1 1 d . U . . .
O38 O 0.6105(3) 0.6251(9) 0.3055(9) 0.054(4) Uani 1 1 d . U . . .
O39 O 0.6125(5) 0.5388(12) 0.2134(13) 0.092(5) Uani 1 1 d . U . . .
O40 O 0.5680(9) 0.622(2) 0.2223(17) 0.059(12) Uiso 0.5 1 d . U . . .
O41 O 0.5671(16) 0.496(3) 0.091(3) 0.072(15) Uani 0.3333 1 d . U . A .
O42 O 0.607(2) 0.595(3) 0.027(3) 0.117(17) Uani 0.3333 1 d . U . A .
O43 O 0.6913(15) 0.404(3) 0.343(3) 0.045(3) Uani 0.25 1 d . U . A .
O44 O 0.6813(7) 0.5175(15) 0.2346(15) 0.038(5) Uani 0.5 1 d . U . . .
O45 O 0.6627(3) 0.6193(7) 0.2869(7) 0.032(3) Uani 1 1 d . U . . .
O46 O 0.6462(3) 0.6793(7) 0.3667(7) 0.030(3) Uani 1 1 d . U . . .
O47 O 0.6165(4) 0.750000 0.3041(11) 0.038(4) Uani 1 2 d S TU P . .
O48 O 0.6321(3) 0.6806(8) 0.2232(8) 0.040(3) Uani 1 1 d . U . . .
O49 O 0.6639(4) 0.750000 0.2842(9) 0.027(3) Uani 1 2 d S TU P . .
O50 O 0.6703(4) 0.750000 0.1772(9) 0.031(3) Uani 1 2 d S TU P . .
O51 O 0.6689(3) 0.6198(8) 0.1753(7) 0.033(2) Uani 1 1 d . U . . .
O52 O 0.6201(3) 0.6234(8) 0.1313(7) 0.039(4) Uani 1 1 d . U . . .
O53 O 0.6263(5) 0.750000 0.1372(11) 0.040(4) Uani 1 2 d S TU P . .
O54 O 0.6626(4) 0.6795(8) 0.0876(7) 0.039(3) Uani 1 1 d . U . . .
O55 O 0.7057(3) 0.6197(8) 0.0951(6) 0.031(2) Uani 1 1 d . U . . .
O56 O 0.7067(5) 0.750000 0.0978(9) 0.029(3) Uani 1 2 d S TU P . .
O57 O 0.6827(5) 0.750000 0.0132(9) 0.033(4) Uani 1 2 d S TU P . .
O58 O 0.6801(4) 0.6241(8) 0.0011(7) 0.039(4) Uani 1 1 d . U . . .
O59 O 0.7258(3) 0.6785(8) 0.0176(6) 0.034(4) Uiso 1 1 d . U . . .
O60 O 0.7668(4) 0.6251(8) -0.0328(7) 0.041(4) Uani 1 1 d . U . . .
O61 O 0.7654(5) 0.750000 -0.0199(9) 0.034(4) Uani 1 2 d S TU P . .
O62 O 0.7594(5) 0.750000 0.0772(9) 0.029(3) Uani 1 2 d S TU P . .
O63 O 0.7601(3) 0.6187(8) 0.0730(6) 0.031(2) Uani 1 1 d . U . . .
O64 O 0.8002(4) 0.6791(7) 0.0343(7) 0.037(2) Uani 1 1 d . U . . .
O65 O 0.8460(4) 0.6238(8) 0.0407(7) 0.037(4) Uani 1 1 d . U . . .
O66 O 0.8423(5) 0.750000 0.0518(8) 0.031(3) Uani 1 2 d S TU P . .
O67 O 0.8098(4) 0.750000 0.1210(8) 0.025(3) Uani 1 2 d S TU P . .
O68 O 0.8107(3) 0.6186(8) 0.1194(6) 0.030(2) Uani 1 1 d . U . . .
O69 O 0.7932(5) 0.6910(13) 0.1997(11) 0.017(3) Uani 0.5 1 d . U . A 1
O70 O 0.8085(7) 0.5149(15) 0.1821(13) 0.032(7) Uani 0.5 1 d . U . . .
O71 O 0.7674(6) 0.5915(14) 0.1693(13) 0.022(3) Uani 0.5 1 d . U . A 1
O72 O 0.7789(6) 0.5164(14) 0.1260(13) 0.027(4) Uani 0.5 1 d . U . . .
O73 O 0.7387(6) 0.6928(13) 0.1516(11) 0.018(2) Uani 0.5 1 d . U . A 1
O74 O 0.7165(6) 0.5895(15) 0.1901(13) 0.022(3) Uani 0.5 1 d . U . A 1
O75 O 0.7371(7) 0.5167(15) 0.1157(12) 0.034(4) Uani 0.5 1 d . U . . .
O76 O 0.6985(6) 0.6909(13) 0.2395(12) 0.020(3) Uani 0.5 1 d . U . A 1
O77 O 0.7638(10) 0.3993(17) 0.1370(17) 0.062(8) Uani 0.5 1 d . U . . .
O79 O 0.9329(9) 0.713(3) 0.145(2) 0.098(13) Uani 0.5 1 d . U . . .
O80 O 0.9011(4) 0.6203(14) 0.0766(8) 0.084(7) Uani 1 1 d . U . . .
O81 O 0.633(2) 0.477(5) 0.066(4) 0.079(7) Uani 0.25 1 d . U . A 1
O82 O 0.7130(6) 0.6908(13) 0.1818(11) 0.018(3) Uani 0.5 1 d . U . A 2
O83 O 0.7706(6) 0.6920(13) 0.1574(11) 0.021(3) Uani 0.5 1 d . U . A 2
O84 O 0.7001(7) 0.5183(17) 0.1585(14) 0.038(9) Uiso 0.5 1 d . U . . .
O85 O 0.7063(7) 0.5917(15) 0.2423(11) 0.021(7) Uiso 0.5 1 d . U . A 2
O86 O 0.7866(6) 0.5923(15) 0.2068(13) 0.025(4) Uani 0.5 1 d . U . A 2
O87 O 0.7430(6) 0.5907(13) 0.1641(13) 0.019(3) Uani 0.5 1 d . U . A 2
Li1 Li 0.6579(4) 0.4945(12) 0.0783(7) 0.123(6) Uani 0.5 1 d . U . A 1
O7A O 0.750000 0.462(3) 0.250000 0.058(17) Uani 0.5 2 d S TU P . .
O0AA O 0.500000 0.5719(11) 0.3959(9) 0.019(5) Uiso 1 2 d S TU P . .
O1AA O 0.500000 0.500000 0.500000 0.11(2) Uiso 1 4 d S TU P . .
O2AA O 0.500000 0.5583(15) 0.4160(13) 0.046(8) Uiso 1 2 d S TU P . .
O3AA O 0.500000 0.539(4) 0.285(3) 0.09(3) Uiso 0.5 2 d S TU P . .

loop_
_atom_site_aniso_label
_atom_site_aniso_U_11
_atom_site_aniso_U_22
_atom_site_aniso_U_33
_atom_site_aniso_U_23
_atom_site_aniso_U_13
_atom_site_aniso_U_12
W1 0.0560(7) 0.0248(5) 0.0233(5) -0.0054(4) -0.0064(5) -0.0007(5)
W2 0.0165(4) 0.0137(4) 0.0266(5) -0.0053(4) -0.0010(4) -0.0010(4)
W3 0.0226(5) 0.0230(5) 0.0571(7) -0.0025(5) -0.0176(5) -0.0016(4)
W4 0.0153(4) 0.0110(4) 0.0303(5) 0.0008(4) 0.0019(4) -0.0016(4)
W5 0.0159(5) 0.0171(5) 0.0727(8) 0.0002(5) -0.0070(5) -0.0027(4)
W6 0.0412(6) 0.0173(5) 0.0479(7) 0.0017(5) 0.0266(5) -0.0030(5)
W7 0.0565(8) 0.0225(5) 0.0345(6) 0.0055(5) 0.0215(5) 0.0004(5)
W8 0.0224(7) 0.0124(6) 0.0262(7) 0.0042(5) 0.000 0.000
W9 0.0191(5) 0.0205(5) 0.0726(8) -0.0011(5) 0.0114(5) -0.0043(4)
W10 0.0282(6) 0.0200(5) 0.0661(8) -0.0028(5) -0.0187(5) -0.0038(5)
W11 0.0602(8) 0.0217(5) 0.0352(6) -0.0024(5) -0.0221(5) -0.0034(5)
W12 0.0744(9) 0.0234(6) 0.0253(6) -0.0055(5) 0.0081(5) -0.0011(6)
W13 0.0450(7) 0.0208(5) 0.0467(7) -0.0036(5) 0.0279(5) 0.0012(5)
W14 0.0210(10) 0.0126(9) 0.0275(10) -0.0031(8) 0.0045(8) 0.0008(8)
W14B 0.0240(10) 0.0125(9) 0.0296(11) -0.0013(8) 0.0076(8) 0.0025(8)
W15 0.0265(10) 0.0130(9) 0.0281(11) -0.0036(8) 0.0001(8) -0.0009(8)
W15B 0.0226(10) 0.0114(9) 0.0249(10) -0.0031(8) -0.0005(8) -0.0023(8)
W16 0.0182(10) 0.0124(9) 0.0397(11) -0.0025(8) 0.0004(8) -0.0030(8)
Fe1 0.056(4) 0.047(3) 0.092(4) -0.016(3) -0.004(3) -0.013(3)
Fe5 0.056(4) 0.047(3) 0.092(4) -0.016(3) -0.004(3) -0.013(3)
Fe3 0.056(4) 0.047(3) 0.092(4) -0.016(3) -0.004(3) -0.013(3)
Fe4B 0.040(6) 0.031(7) 0.063(9) -0.012(6) 0.010(6) -0.023(5)
Fe4A 0.040(6) 0.031(7) 0.063(9) -0.012(6) 0.010(6) -0.023(5)
Fe2A 0.056(9) 0.023(7) 0.071(11) -0.014(6) -0.002(8) -0.001(7)
Fe2B 0.055(9) 0.036(8) 0.038(9) -0.026(7) 0.002(8) -0.001(7)
K0AA 0.056(7) 0.135(14) 0.124(16) 0.000 0.015(10) 0.000
K2 0.090(8) 0.041(6) 0.065(6) 0.005(5) 0.000 0.000
K2B 0.117(10) 0.168(16) 0.085(7) -0.042(9) -0.021(6) -0.066(10)
Na3 0.019(11) 0.024(6) 0.027(6) -0.010(5) 0.000 0.000
P1 0.018(4) 0.011(3) 0.022(3) 0.000 -0.003(3) 0.000
P2 0.009(3) 0.012(3) 0.028(4) 0.000 0.003(3) 0.000
P3 0.018(5) 0.016(4) 0.021(5) 0.000 0.000 0.000
P4 0.012(5) 0.013(5) 0.037(6) 0.000 -0.003(4) 0.000
P4B 0.026(5) 0.008(5) 0.031(5) 0.000 -0.012(5) 0.000
P5 0.028(6) 0.012(5) 0.021(5) 0.000 -0.005(4) 0.000
P5B 0.028(6) 0.014(5) 0.021(5) 0.000 0.012(4) 0.000
P6 0.017(7) 0.015(5) 0.024(6) 0.000 0.015(5) 0.000
Na1 0.008(5) 0.043(8) 0.015(4) 0.002(5) 0.000 0.000
Na2 0.012(5) 0.033(10) 0.014(5) 0.000 0.002(4) 0.000
O0CA 0.101(10) 0.06(2) 0.072(8) -0.011(11) -0.027(7) -0.032(10)
O1 0.056(9) 0.031(5) 0.025(7) 0.000 -0.012(7) 0.000
O1BA 0.023(8) 0.022(11) 0.020(9) 0.000 -0.004(6) 0.000
O2 0.053(4) 0.020(10) 0.019(9) -0.003(6) 0.000 0.000
O2BA 0.040(6) 0.031(7) 0.063(9) -0.012(6) 0.010(6) -0.023(5)
O3 0.051(8) 0.032(6) 0.028(5) -0.008(4) -0.009(6) 0.003(6)
O5 0.037(4) 0.026(7) 0.034(5) -0.006(4) -0.018(4) 0.002(4)
O6 0.023(6) 0.023(5) 0.027(4) -0.005(3) -0.003(4) -0.003(5)
O6DA 0.052(10) 0.037(8) 0.055(7) -0.006(7) 0.008(7) -0.018(6)
O7 0.027(8) 0.024(6) 0.022(4) 0.000 -0.004(5) 0.000
O8 0.020(6) 0.013(3) 0.022(4) -0.001(3) -0.003(4) 0.003(3)
O9 0.016(4) 0.015(7) 0.029(8) -0.006(7) 0.000 0.000
O10 0.019(4) 0.017(6) 0.029(8) 0.000 -0.008(4) 0.000
O11 0.020(4) 0.021(5) 0.034(6) -0.007(5) -0.004(4) 0.002(4)
O12 0.026(7) 0.016(3) 0.030(5) -0.009(4) -0.005(6) -0.006(4)
O13 0.012(5) 0.019(5) 0.028(3) -0.006(3) -0.002(3) -0.004(5)
O14 0.020(8) 0.030(5) 0.038(13) 0.000 -0.014(6) 0.000
O15 0.022(7) 0.031(6) 0.064(11) -0.006(7) -0.016(6) 0.001(5)
O17 0.009(6) 0.024(5) 0.082(19) 0.000 -0.011(10) 0.000
O18 0.008(5) 0.009(5) 0.025(7) 0.000 0.004(5) 0.000
O19 0.025(5) 0.030(6) 0.058(9) -0.012(6) 0.012(6) -0.012(4)
O21 0.018(4) 0.007(5) 0.029(6) 0.002(5) 0.002(4) -0.006(3)
O22 0.026(7) 0.008(3) 0.055(9) 0.004(4) 0.008(5) 0.006(4)
O23 0.019(4) 0.015(5) 0.027(5) -0.001(5) 0.002(4) 0.004(4)
O24 0.020(6) 0.015(5) 0.030(4) 0.006(4) 0.005(4) 0.003(5)
O25 0.048(8) 0.023(6) 0.042(10) -0.002(7) 0.028(6) -0.009(6)
O26 0.037(9) 0.021(5) 0.016(10) 0.000 0.010(6) 0.000
O27 0.015(8) 0.015(5) 0.027(5) 0.000 0.004(4) 0.000
O28 0.005(4) 0.013(3) 0.025(5) 0.000(4) 0.000(4) -0.001(3)
O29 0.029(6) 0.015(6) 0.020(5) 0.012(4) 0.004(4) -0.001(5)
O30 0.044(5) 0.015(7) 0.034(5) 0.006(4) 0.025(4) 0.005(5)
O31 0.042(8) 0.032(7) 0.024(6) 0.003(5) 0.012(6) -0.003(7)
O32 0.044(10) 0.030(5) 0.042(10) 0.000 0.016(8) 0.000
O33 0.059(4) 0.010(10) 0.025(10) 0.003(8) 0.000 0.000
O34 0.017(11) 0.015(4) 0.047(12) 0.009(6) 0.000 0.000
O35 0.011(7) 0.015(4) 0.014(5) 0.003(3) 0.000 0.000
O37 0.16(3) 0.057(12) 0.138(14) 0.014(12) -0.077(14) -0.062(15)
O38 0.019(6) 0.038(6) 0.106(10) 0.014(7) -0.002(7) -0.012(5)
O39 0.058(10) 0.057(9) 0.160(12) -0.005(9) 0.034(9) -0.010(6)
O41 0.122(14) 0.03(3) 0.07(4) 0.02(3) 0.01(2) -0.01(3)
O42 0.20(4) 0.039(13) 0.11(4) 0.013(18) 0.12(3) 0.00(2)
O43 0.040(6) 0.031(7) 0.063(9) -0.012(6) 0.010(6) -0.023(5)
O44 0.037(9) 0.017(4) 0.059(17) -0.010(5) 0.021(8) -0.006(6)
O45 0.027(6) 0.017(5) 0.053(6) -0.003(6) 0.012(5) -0.002(4)
O46 0.018(7) 0.011(7) 0.061(4) -0.002(5) 0.019(4) 0.005(5)
O47 0.013(7) 0.032(5) 0.069(10) 0.000 0.008(7) 0.000
O48 0.027(7) 0.022(8) 0.069(3) -0.005(4) -0.009(4) -0.003(5)
O49 0.016(6) 0.016(6) 0.050(7) 0.000 0.006(5) 0.000
O50 0.022(5) 0.026(6) 0.045(6) 0.000 -0.014(4) 0.000
O51 0.018(4) 0.028(5) 0.054(5) 0.003(5) -0.009(4) -0.008(4)
O52 0.033(7) 0.028(6) 0.055(9) 0.004(7) -0.027(6) -0.006(5)
O53 0.026(7) 0.029(5) 0.065(10) 0.000 -0.026(7) 0.000
O54 0.042(5) 0.027(8) 0.048(5) -0.002(4) -0.024(4) -0.002(4)
O55 0.042(5) 0.028(5) 0.024(4) -0.008(4) -0.011(3) 0.004(5)
O56 0.033(5) 0.024(6) 0.029(5) 0.000 -0.015(4) 0.000
O57 0.030(12) 0.028(5) 0.041(8) 0.000 -0.020(6) 0.000
O58 0.053(11) 0.027(6) 0.036(7) -0.002(5) -0.025(6) -0.001(7)
O60 0.065(12) 0.029(6) 0.028(5) -0.005(5) 0.017(7) -0.005(8)
O61 0.042(12) 0.030(5) 0.030(7) 0.000 0.020(7) 0.000
O62 0.040(6) 0.022(6) 0.025(5) 0.000 0.005(4) 0.000
O63 0.047(5) 0.022(5) 0.024(4) -0.003(4) 0.008(3) 0.010(5)
O64 0.061(4) 0.009(7) 0.041(6) -0.006(4) 0.016(4) 0.003(4)
O65 0.052(9) 0.024(6) 0.034(9) -0.002(6) 0.024(7) 0.006(7)
O66 0.056(7) 0.025(5) 0.011(10) 0.000 0.018(6) 0.000
O67 0.029(6) 0.021(6) 0.026(6) 0.000 0.014(5) 0.000
O68 0.033(4) 0.024(5) 0.034(5) -0.007(4) 0.016(4) -0.005(5)
O69 0.014(6) 0.013(4) 0.025(8) 0.004(5) 0.006(5) 0.004(4)
O70 0.042(15) 0.018(5) 0.037(16) -0.005(7) 0.007(14) 0.013(9)
O71 0.023(3) 0.015(7) 0.028(7) 0.002(8) 0.004(4) 0.000(5)
O72 0.023(10) 0.015(4) 0.043(12) -0.003(5) 0.001(9) 0.007(5)
O73 0.024(7) 0.014(4) 0.016(6) -0.002(3) -0.003(4) 0.002(4)
O74 0.021(5) 0.016(7) 0.029(6) 0.000(8) -0.001(5) 0.001(8)
O75 0.061(13) 0.017(4) 0.025(13) -0.009(5) -0.002(8) -0.003(5)
O76 0.016(5) 0.013(4) 0.031(8) 0.001(5) 0.000(4) 0.001(3)
O77 0.10(2) 0.016(8) 0.065(15) -0.012(12) -0.009(14) 0.000(9)
O79 0.038(15) 0.14(4) 0.12(3) 0.05(2) 0.043(14) 0.02(2)
O80 0.057(11) 0.150(16) 0.045(13) 0.048(14) 0.033(11) 0.048(12)
O81 0.101(10) 0.06(2) 0.072(8) -0.011(11) -0.027(7) -0.032(10)
O82 0.018(5) 0.009(4) 0.025(7) -0.001(4) -0.004(6) 0.001(4)
O83 0.028(7) 0.013(4) 0.023(6) -0.002(4) 0.010(6) -0.002(4)
O86 0.019(6) 0.024(10) 0.032(4) 0.003(5) 0.006(4) 0.002(7)
O87 0.024(3) 0.008(7) 0.026(8) 0.002(10) 0.004(4) 0.003(4)
Li1 0.117(10) 0.168(16) 0.085(7) -0.042(9) -0.021(6) -0.066(10)
O7A 0.04(4) 0.04(4) 0.09(5) 0.000 0.01(3) 0.000

loop_
_atom_type_symbol
_atom_type_description
_atom_type_scat_dispersion_real
_atom_type_scat_dispersion_imag
_atom_type_scat_source
Fe Fe 0.3463 0.8444 'International Tables Vol C Tables 4.2.6.8 and 6.1.1.4'
K K 0.2009 0.2494 'International Tables Vol C Tables 4.2.6.8 and 6.1.1.4'
Li Li -0.0003 0.0001 'International Tables Vol C Tables 4.2.6.8 and 6.1.1.4'
Na Na 0.0362 0.0249 'International Tables Vol C Tables 4.2.6.8 and 6.1.1.4'
O O 0.0106 0.0060 'International Tables Vol C Tables 4.2.6.8 and 6.1.1.4'
P P 0.1023 0.0942 'International Tables Vol C Tables 4.2.6.8 and 6.1.1.4'
W W -0.8490 6.8722 'International Tables Vol C Tables 4.2.6.8 and 6.1.1.4'

loop_
_geom_angle_atom_site_label_1
_geom_angle_atom_site_label_2
_geom_angle_atom_site_label_3
_geom_angle
_geom_angle_site_symmetry_1
_geom_angle_site_symmetry_3
O1 W1 K0AA 50.9(8) . 6_655
O1 W1 O5 90.5(10) . .
O1 W1 O7 74.5(7) . .
O2 W1 K0AA 139.4(7) . 6_655
O2 W1 O1 90.0(11) . .
O2 W1 O5 166.0(8) . .
O2 W1 O7 85.1(9) . .
O3 W1 K0AA 81.5(7) . 6_655
O3 W1 O1 99.9(8) . .
O3 W1 O2 97.4(9) . .
O3 W1 O5 96.3(8) . .
O3 W1 O6 99.9(8) . .
O3 W1 O7 174.0(7) . .
O5 W1 K0AA 46.2(6) . 6_655
O5 W1 O7 81.5(7) . .
O6 W1 K0AA 131.6(5) . 6_655
O6 W1 O1 160.2(8) . .
O6 W1 O2 88.8(8) . .
O6 W1 O5 86.0(7) . .
O6 W1 O7 85.6(6) . .
O7 W1 K0AA 93.0(5) . 6_655
O6 W2 Na3 53.8(5) . .
O6 W2 O8 83.5(6) . .
O8 W2 Na3 135.8(4) . .
O9 W2 Na3 106.4(10) . .
O9 W2 O6 91.0(8) . .
O9 W2 O8 82.6(7) . .
O9 W2 O11 165.4(8) . .
O11 W2 Na3 83.0(8) . .
O11 W2 O6 85.5(7) . .
O11 W2 O8 82.9(6) . .
O12 W2 Na3 45.0(5) . .
O12 W2 O6 97.1(7) . .
O12 W2 O8 178.9(7) . .
O12 W2 O9 96.5(8) . .
O12 W2 O11 98.1(7) . .
O12 W2 O13 96.7(7) . .
O13 W2 Na3 139.0(6) . .
O13 W2 O6 166.1(7) . .
O13 W2 O8 82.8(6) . .
O13 W2 O9 89.3(8) . .
O13 W2 O11 90.7(7) . .
O5 W3 K0AA 48.5(5) . 6_655
O5 W3 O10 81.2(7) . .
O5 W3 O16 165.2(7) . .
O10 W3 K0AA 93.6(5) . 6_655
O11 W3 K0AA 133.8(6) . 6_655
O11 W3 O5 85.9(7) . .
O11 W3 O10 84.1(6) . .
O11 W3 O14 158.0(7) . .
O11 W3 O16 88.8(7) . .
O14 W3 K0AA 47.2(7) . 6_655
O14 W3 O5 88.1(9) . .
O14 W3 O10 74.0(7) . .
O14 W3 O16 91.8(9) . .
O15 W3 K0AA 79.5(7) . 6_655
O15 W3 O5 96.2(8) . .
O15 W3 O10 172.5(8) . .
O15 W3 O11 102.8(8) . .
O15 W3 O14 98.9(8) . .
O15 W3 O16 98.5(8) . .
O16 W3 K0AA 137.0(5) . 6_655
O16 W3 O10 84.5(7) . .
O13 W4 O21 88.1(6) . .
O13 W4 O24 165.7(6) . .
O13 W4 O28 82.9(6) . .
O21 W4 O28 83.0(5) . .
O22 W4 O13 96.4(7) . .
O22 W4 O21 95.3(7) . .
O22 W4 O23 97.3(7) . .
O22 W4 O24 97.2(7) . .
O22 W4 O28 178.2(7) . .
O23 W4 O13 89.7(6) . .
O23 W4 O21 167.3(6) . .
O23 W4 O24 92.8(6) . .
O23 W4 O28 84.3(6) . .
O24 W4 O21 86.4(6) . .
O24 W4 O28 83.3(6) . .
O16 W5 O17 90.8(10) . .
O16 W5 O18 84.5(7) . .
O16 W5 O20 166.3(6) . .
O17 W5 O18 74.6(7) . .
O17 W5 O20 89.7(10) . .
O19 W5 O16 97.1(8) . .
O19 W5 O17 98.1(8) . .
O19 W5 O18 172.6(7) . .
O19 W5 O20 96.4(8) . .
O19 W5 O21 101.6(7) . .
O20 W5 O18 82.4(7) . .
O21 W5 O16 88.1(7) . .
O21 W5 O17 160.2(7) . .
O21 W5 O18 85.6(5) . .
O21 W5 O20 86.8(6) . .
O20 W6 O27 82.3(7) . .
O20 W6 O30 167.0(6) . .
O24 W6 O20 85.9(6) . .
O24 W6 O26 159.0(7) . .
O24 W6 O27 85.5(6) . .
O24 W6 O30 88.1(7) . .
O25 W6 O20 95.3(8) . .
O25 W6 O24 101.6(7) . .
O25 W6 O26 99.2(8) . .
O25 W6 O27 172.3(7) . .
O25 W6 O30 97.2(8) . .
O26 W6 O20 89.8(8) . .
O26 W6 O27 73.6(7) . .
O26 W6 O30 91.8(8) . .
O30 W6 O27 85.8(7) . .
O29 W7 O1BA 85.5(6) . 2_655
O29 W7 O32 158.8(8) . .
O29 W7 O33 86.3(8) . .
O30 W7 O1BA 85.9(7) . 2_655
O30 W7 O29 88.8(7) . .
O30 W7 O32 91.4(10) . .
O30 W7 O33 167.1(8) . .
O31 W7 O1BA 173.5(7) . 2_655
O31 W7 O29 100.7(7) . .
O31 W7 O30 96.4(7) . .
O31 W7 O32 100.4(9) . .
O31 W7 O33 96.2(9) . .
O32 W7 O1BA 73.4(7) . 2_655
O32 W7 O33 88.9(10) . .
O33 W7 O1BA 81.9(8) . 2_655
O23 W8 O23 87.0(9) 12_655 .
O23 W8 O35 81.8(6) 12_655 .
O23 W8 O35 81.8(6) . .
O29 W8 O23 91.0(6) 12_655 12_655
O29 W8 O23 165.1(6) . 12_655
O29 W8 O23 91.0(6) . .
O29 W8 O23 165.1(6) 12_655 .
O29 W8 O29 87.1(10) 12_655 .
O29 W8 O35 83.2(6) . .
O29 W8 O35 83.2(6) 12_655 .
O34 W8 O23 98.5(7) . 12_655
O34 W8 O23 98.5(7) . .
O34 W8 O29 96.5(7) . .
O34 W8 O29 96.5(7) . 12_655
O34 W8 O35 179.6(9) . .
O38 W9 O45 102.3(8) . .
O38 W9 O46 97.7(9) . .
O38 W9 O47 97.0(9) . .
O38 W9 O48 96.5(10) . .
O38 W9 O49 171.0(8) . .
O45 W9 O46 86.9(7) . .
O45 W9 O47 160.7(8) . .
O45 W9 O48 89.0(8) . .
O45 W9 O49 86.5(6) . .
O46 W9 O47 90.1(10) . .
O46 W9 O48 165.8(7) . .
O46 W9 O49 84.2(8) . .
O47 W9 O48 89.3(10) . .
O47 W9 O49 74.2(7) . .
O48 W9 O49 81.9(8) . .
O48 W10 O50 82.2(8) . .
O48 W10 O54 165.2(7) . .
O51 W10 O48 88.0(8) . .
O51 W10 O50 85.7(6) . .
O51 W10 O53 159.5(8) . .
O51 W10 O54 87.3(8) . .
O52 W10 O48 98.1(8) . .
O52 W10 O50 172.1(7) . .
O52 W10 O51 102.2(8) . .
O52 W10 O53 98.3(8) . .
O52 W10 O54 96.7(8) . .
O53 W10 O48 89.5(10) . .
O53 W10 O50 73.8(7) . .
O53 W10 O54 89.9(10) . .
O54 W10 O50 83.4(8) . .
O54 W11 O56 83.2(8) . .
O54 W11 O57 89.2(9) . .
O54 W11 O59 166.0(7) . .
O55 W11 O54 87.4(8) . .
O55 W11 O56 85.4(6) . .
O55 W11 O57 159.6(8) . .
O55 W11 O59 87.5(8) . .
O57 W11 O56 74.2(7) . .
O58 W11 O54 97.6(8) . .
O58 W11 O55 102.8(8) . .
O58 W11 O56 171.8(7) . .
O58 W11 O57 97.6(8) . .
O58 W11 O59 96.2(8) . .
O59 W11 O56 83.4(8) . .
O59 W11 O57 91.0(9) . .
O59 W12 O62 82.9(8) . .
O59 W12 O64 166.1(7) . .
O60 W12 O59 97.9(9) . .
O60 W12 O61 97.0(8) . .
O60 W12 O62 171.6(7) . .
O60 W12 O63 102.5(8) . .
O60 W12 O64 95.8(8) . .
O61 W12 O59 90.6(9) . .
O61 W12 O62 74.6(7) . .
O61 W12 O64 90.3(9) . .
O63 W12 O59 86.9(7) . .
O63 W12 O61 160.5(8) . .
O63 W12 O62 85.9(6) . .
O63 W12 O64 87.7(7) . .
O64 W12 O62 84.0(8) . .
O46 W13 K0AA 56.6(6) 7_645 .
O46 W13 O67 82.6(8) 7_645 .
O64 W13 K0AA 129.1(6) . .
O64 W13 O46 166.5(7) . 7_645
O64 W13 O66 91.0(9) . .
O64 W13 O67 84.3(8) . .
O65 W13 K0AA 74.7(7) . .
O65 W13 O46 96.9(8) . 7_645
O65 W13 O64 96.6(8) . .
O65 W13 O66 99.0(8) . .
O65 W13 O67 171.6(7) . .
O65 W13 O68 101.5(8) . .
O66 W13 K0AA 43.7(8) . .
O66 W13 O46 88.2(9) . 7_645
O66 W13 O67 72.6(7) . .
O67 W13 K0AA 98.2(5) . .
O68 W13 K0AA 141.7(6) . .
O68 W13 O46 86.9(7) . 7_645
O68 W13 O64 89.1(8) . .
O68 W13 O66 159.4(7) . .
O68 W13 O67 86.9(6) . .
W16 W14 Na2 75.91(10) 7_645 .
W16 W14 O45 60.5(5) 7_645 7_645
W16 W14 O68 149.7(5) 7_645 .
W16 W14 O69 86.8(8) 7_645 .
O45 W14 Na2 114.6(5) 7_645 .
O45 W14 O69 84.3(9) 7_645 .
O68 W14 Na2 115.1(5) . .
O68 W14 O45 89.9(7) . 7_645
O68 W14 O69 83.6(9) . .
O69 W14 Na2 45.0(8) . .
O70 W14 W16 94.5(11) . 7_645
O70 W14 Na2 134.0(12) . .
O70 W14 O45 97.7(13) . 7_645
O70 W14 O68 95.9(12) . .
O70 W14 O69 177.9(15) . .
O70 W14 O71 96.7(15) . .
O71 W14 W16 120.1(11) . 7_645
O71 W14 Na2 54.9(10) . .
O71 W14 O45 165.4(10) . 7_645
O71 W14 O68 86.7(12) . .
O71 W14 O69 81.3(12) . .
O63 W14B Na2 113.3(5) . .
O63 W14B O83 82.6(9) . .
O68 W14B Na2 113.7(5) . .
O68 W14B O63 93.6(7) . .
O68 W14B O83 84.1(9) . .
O72 W14B Na2 134.4(12) . .
O72 W14B O63 97.2(12) . .
O72 W14B O68 96.5(12) . .
O72 W14B O83 179.4(14) . .
O72 W14B O86 98.9(15) . .
O72 W14B O87 98.2(14) . .
O83 W14B Na2 45.4(8) . .
O86 W14B Na2 51.6(10) . .
O86 W14B O63 163.5(11) . .
O86 W14B O68 88.2(12) . .
O86 W14B O83 81.3(13) . .
O87 W14B Na2 53.5(11) . .
O87 W14B O63 86.5(12) . .
O87 W14B O68 165.2(11) . .
O87 W14B O83 81.2(12) . .
O87 W14B O86 87.7(16) . .
O55 W15 Na2 113.9(5) . .
O55 W15 O63 93.4(7) . .
O55 W15 O73 82.5(9) . .
O63 W15 Na2 113.5(5) . .
O63 W15 O73 84.6(9) . .
O71 W15 Na2 53.9(11) . .
O71 W15 O55 165.0(11) . .
O71 W15 O63 85.2(12) . .
O71 W15 O73 82.5(12) . .
O71 W15 O74 92.5(15) . .
O73 W15 Na2 45.3(8) . .
O74 W15 Na2 55.9(11) . .
O74 W15 O55 85.5(12) . .
O74 W15 O63 167.0(11) . .
O74 W15 O73 82.4(12) . .
O75 W15 Na2 133.8(12) . .
O75 W15 O55 99.0(13) . .
O75 W15 O63 95.0(13) . .
O75 W15 O71 96.0(16) . .
O75 W15 O73 178.4(15) . .
O75 W15 O74 97.9(15) . .
Na2 W15B K2B 178.3(5) . .
O51 W15B K2B 68.0(6) . .
O51 W15B Na2 113.3(5) . .
O51 W15B O82 83.3(9) . .
O55 W15B K2B 66.7(6) . .
O55 W15B Na2 114.0(5) . .
O55 W15B O51 91.7(7) . .
O55 W15B O82 83.6(9) . .
O82 W15B K2B 137.0(9) . .
O82 W15B Na2 44.6(8) . .
O84 W15B K2B 45.5(13) . .
O84 W15B Na2 132.9(13) . .
O84 W15B O51 97.9(13) . .
O84 W15B O55 98.6(13) . .
O84 W15B O82 177.5(15) . .
O84 W15B O85 97.0(15) . .
O84 W15B O87 97.2(15) . .
O85 W15B K2B 125.8(10) . .
O85 W15B Na2 53.8(10) . .
O85 W15B O51 85.8(11) . .
O85 W15B O55 164.4(10) . .
O85 W15B O82 80.9(12) . .
O85 W15B O87 90.9(14) . .
O87 W15B K2B 125.0(10) . .
O87 W15B Na2 53.9(10) . .
O87 W15B O51 164.8(10) . .
O87 W15B O55 87.6(11) . .
O87 W15B O82 81.5(12) . .
W14 W16 Na2 73.18(10) 7_645 .
W14 W16 O45 60.7(5) 7_645 .
W14 W16 O51 153.8(5) 7_645 .
W14 W16 O76 84.8(8) 7_645 .
O44 W16 W14 94.7(13) . 7_645
O44 W16 Na2 134.7(13) . .
O44 W16 O45 96.7(12) . .
O44 W16 O51 97.2(15) . .
O44 W16 O74 97.1(15) . .
O44 W16 O76 178.6(15) . .
O45 W16 Na2 112.9(5) . .
O45 W16 O51 94.7(7) . .
O45 W16 O76 81.9(9) . .
O51 W16 Na2 112.8(5) . .
O51 W16 O76 82.8(9) . .
O74 W16 W14 117.1(11) . 7_645
O74 W16 Na2 55.5(11) . .
O74 W16 O45 166.1(11) . .
O74 W16 O51 84.5(12) . .
O74 W16 O76 84.2(13) . .
O76 W16 Na2 46.3(8) . .
O22 Fe1 O36 101.5(9) . .
O22 Fe1 O37 89.3(8) . .
O22 Fe1 O38 173.8(8) . .
O22 Fe1 O39 83.5(9) . .
O22 Fe1 O40 90.0(13) . .
O36 Fe1 O37 79.0(13) . .
O36 Fe1 O39 174.7(10) . .
O36 Fe1 O40 94.4(14) . .
O38 Fe1 O36 84.0(9) . .
O38 Fe1 O37 88.8(9) . .
O38 Fe1 O39 91.1(10) . .
O38 Fe1 O40 92.5(13) . .
O39 Fe1 O37 102.8(14) . .
O39 Fe1 O40 84.0(15) . .
O40 Fe1 O37 173.0(16) . .
Fe4B Fe5 K2B 102.8(12) . .
O39 Fe5 Fe4B 130(2) . .
O39 Fe5 K2B 114.1(19) . .
O15 Fe3 Fe3 128(4) . 4_566
O15 Fe3 O65 92(2) . 6_655
O65 Fe3 Fe3 135(2) 6_655 4_566
O2BA Fe4B Fe5 172(3) . .
O2BA Fe4B O19 92(3) . .
O2BA Fe4B O44 100(3) . .
O6DA Fe4B Fe5 64(3) . .
O6DA Fe4B O2BA 111(4) . .
O6DA Fe4B O19 87(3) . .
O6DA Fe4B O44 95(3) . .
O19 Fe4B Fe5 93.3(18) . .
O19 Fe4B O44 166(3) . .
O44 Fe4B Fe5 75(2) . .
O2BA Fe4A O19 97(3) . .
O2BA Fe4A O43 42(4) . .
O2BA Fe4A O70 87(3) . 7_645
O43 Fe4A O19 100(3) . .
O43 Fe4A O70 82(3) . 7_645
O70 Fe4A O19 175(2) 7_645 .
Fe2B Fe2A O60 73.8(16) . 4_565
Fe2B Fe2A O72 108(2) . .
Fe2B Fe2A O77 76(2) . .
O72 Fe2A O60 176.4(19) . 4_565
O77 Fe2A O60 93.1(16) . 4_565
O77 Fe2A O72 90.5(19) . .
Fe2A Fe2B O60 74.3(17) . 4_565
Fe2A Fe2B O75 103(2) . .
Fe2A Fe2B O77 70(2) . .
O60 Fe2B O75 170.1(17) 4_565 .
O77 Fe2B O60 91.4(17) . 4_565
O77 Fe2B O75 96.9(18) . .
O1 K0AA W13 155.17(12) 6_654 11_575
O1 K0AA O46 139.0(7) 6_654 13_665
O1 K0AA O46 139.0(7) 6_654 7_645
O5 K0AA W13 109.6(5) 16_654 11_575
O5 K0AA W13 139.2(8) 6_654 11_575
O5 K0AA O1 52.0(6) 6_654 6_654
O5 K0AA O1 52.0(6) 16_654 6_654
O5 K0AA O5 60.4(7) 6_654 16_654
O5 K0AA O46 168.3(9) 6_654 13_665
O5 K0AA O46 168.3(9) 16_654 7_645
O5 K0AA O46 120.9(4) 16_654 13_665
O5 K0AA O46 120.9(4) 6_654 7_645
O14 K0AA W13 89.4(6) 6_654 11_575
O14 K0AA O1 89.3(8) 6_654 6_654
O14 K0AA O5 52.1(6) 6_654 6_654
O14 K0AA O5 52.1(6) 6_654 16_654
O14 K0AA O46 118.2(7) 6_654 7_645
O14 K0AA O46 118.2(7) 6_654 13_665
O46 K0AA W13 61.2(4) 7_645 11_575
O46 K0AA W13 29.5(4) 13_665 11_575
O46 K0AA O46 55.1(6) 7_645 13_665
O66 K0AA W13 27.4(2) . 11_575
O66 K0AA O1 166.8(11) . 6_654
O66 K0AA O5 117.4(8) . 6_654
O66 K0AA O5 117.4(8) . 16_654
O66 K0AA O14 77.4(8) . 6_654
O66 K0AA O46 51.0(5) . 7_645
O66 K0AA O46 51.0(5) . 13_665
O66 K0AA O79 134.2(12) . 11_575
O66 K0AA O79 134.2(12) . .
O79 K0AA W13 112.4(10) 11_575 11_575
O79 K0AA W13 127.5(12) . 11_575
O79 K0AA O1 58.2(10) . 6_654
O79 K0AA O1 58.2(10) 11_575 6_654
O79 K0AA O5 91.5(12) 11_575 16_654
O79 K0AA O5 91.5(12) . 6_654
O79 K0AA O5 107.5(11) . 16_654
O79 K0AA O5 107.5(11) 11_575 6_654
O79 K0AA O14 143.0(12) . 6_654
O79 K0AA O14 143.0(12) 11_575 6_654
O79 K0AA O46 98.7(12) 11_575 7_645
O79 K0AA O46 84.2(10) . 7_645
O79 K0AA O46 98.7(12) . 13_665
O79 K0AA O46 84.2(10) 11_575 13_665
O79 K0AA O79 32(2) 11_575 .
O80 K0AA W13 68.7(5) 11_575 11_575
O80 K0AA W13 117.7(7) . 11_575
O80 K0AA O1 87.0(6) 11_575 6_654
O80 K0AA O1 87.0(6) . 6_654
O80 K0AA O5 123.3(8) 11_575 6_654
O80 K0AA O5 63.5(5) . 6_654
O80 K0AA O5 123.3(8) . 16_654
O80 K0AA O5 63.5(5) 11_575 16_654
O80 K0AA O14 97.9(7) . 6_654
O80 K0AA O14 97.9(7) 11_575 6_654
O80 K0AA O46 115.7(8) . 13_665
O80 K0AA O46 115.7(8) 11_575 7_645
O80 K0AA O46 61.2(5) . 7_645
O80 K0AA O46 61.2(5) 11_575 13_665
O80 K0AA O66 94.8(6) 11_575 .
O80 K0AA O66 94.8(6) . .
O80 K0AA O79 97.5(15) 11_575 .
O80 K0AA O79 97.5(15) . 11_575
O80 K0AA O79 65.9(14) 11_575 11_575
O80 K0AA O79 65.9(14) . .
O80 K0AA O80 163.0(14) . 11_575
K2B K2 O41 94.1(14) . .
K2B K2 O41 175.2(15) 4_565 .
O0CA K2 K2B 71(3) 4_565 .
O0CA K2 K2B 17(3) . .
O0CA K2 O0CA 65(6) 4_565 .
O0CA K2 O41 105(4) . .
O0CA K2 O41 159(3) 4_565 .
O0CA K2 O42 101(4) . .
O0CA K2 O42 90(3) 4_565 .
O41 K2 O41 91(3) . 4_565
O42 K2 K2B 105(2) 4_565 .
O42 K2 K2B 85(3) . .
O42 K2 K2B 105(2) . 4_565
O42 K2 K2B 85(3) 4_565 4_565
O42 K2 O41 97(3) 4_565 .
O42 K2 O41 73(2) 4_565 4_565
O42 K2 O41 97(3) . 4_565
O42 K2 O41 73(2) . .
O42 K2 O42 167(6) 4_565 .
O42 K2 Li1 105(2) 4_565 .
O42 K2 Li1 85(3) . .
O81 K2 K2B 20(3) 4_565 4_565
O81 K2 K2B 98(3) . 4_565
O81 K2 O41 163(3) 4_565 .
O81 K2 O41 163(3) . 4_565
O81 K2 O41 78(4) . .
O81 K2 O41 78(4) 4_565 4_565
O81 K2 O42 96(3) . 4_565
O81 K2 O42 96(3) 4_565 .
O81 K2 O42 91(4) 4_565 4_565
O81 K2 O42 91(4) . .
O81 K2 O81 116(7) 4_565 .
O81 K2 Li1 20(3) . .
O81 K2 Li1 98(3) 4_565 .
Li1 K2 K2B 81.3(8) . 4_565
Li1 K2 O41 94.1(14) . .
Li1 K2 O41 175.2(15) . 4_565
Fe5 K2B W15B 75.6(5) . .
K2 K2B W15B 145.5(8) . .
K2 K2B Fe5 105.3(7) . .
K2 K2B K2B 49.4(4) . 4_565
K2 K2B O0CA 39(2) . 4_565
O0CA K2B W15B 160(5) . .
O0CA K2B W15B 124(2) 4_565 .
O0CA K2B Fe5 142(2) 4_565 .
O0CA K2B Fe5 122(6) . .
O0CA K2B K2 28(5) . .
O0CA K2B O84 162(6) . .
O84 K2B W15B 22.6(7) . .
O84 K2B Fe5 72.2(8) . .
O84 K2B K2 167.8(12) . .
O84 K2B K2B 132.0(8) . 4_565
O84 K2B O0CA 139(2) . 4_565
W2 Na3 W2 159.1(15) 4_566 .
O3 Na3 W2 84.5(4) . .
O3 Na3 W2 84.5(4) 4_566 4_566
O3 Na3 W2 93.4(4) 4_566 .
O3 Na3 W2 93.4(4) . 4_566
O3 Na3 O3 168(2) 4_566 .
O6 Na3 W2 137.6(11) 4_566 .
O6 Na3 W2 31.1(3) 4_566 4_566
O6 Na3 W2 137.6(11) . 4_566
O6 Na3 W2 31.1(3) . .
O6 Na3 O3 121.0(8) . 4_566
O6 Na3 O3 54.5(5) . .
O6 Na3 O3 54.5(5) 4_566 4_566
O6 Na3 O3 121.0(8) 4_566 .
O6 Na3 O6 142.2(19) 4_566 .
O12 Na3 W2 147.3(11) 4_566 .
O12 Na3 W2 147.3(11) . 4_566
O12 Na3 W2 26.1(3) 4_566 4_566
O12 Na3 W2 26.1(3) . .
O12 Na3 O3 110.5(6) . .
O12 Na3 O3 67.5(5) 4_566 .
O12 Na3 O3 67.5(5) . 4_566
O12 Na3 O3 110.5(6) 4_566 4_566
O12 Na3 O6 56.4(5) 4_566 4_566
O12 Na3 O6 116.9(9) . 4_566
O12 Na3 O6 116.9(9) 4_566 .
O12 Na3 O6 56.4(5) . .
O12 Na3 O12 162(2) . 4_566
O1AA Na3 W2 79.5(8) . 4_566
O1AA Na3 W2 79.5(8) . .
O1AA Na3 O3 84.2(10) . 4_566
O1AA Na3 O3 84.2(10) . .
O1AA Na3 O6 71.1(9) . .
O1AA Na3 O6 71.1(9) . 4_566
O1AA Na3 O12 81.0(11) . .
O1AA Na3 O12 81.0(11) . 4_566
O8 P1 O7 109.5(8) 11_565 .
O8 P1 O7 109.5(8) . .
O8 P1 O8 110.6(12) . 11_565
O8 P1 O10 110.5(8) 11_565 .
O8 P1 O10 110.5(8) . .
O10 P1 O7 106.2(13) . .
O18 P2 O27 107.5(12) . .
O18 P2 O28 109.9(7) . .
O18 P2 O28 109.9(7) . 11_565
O27 P2 O28 108.5(7) . 11_565
O27 P2 O28 108.5(7) . .
O28 P2 O28 112.5(11) 11_565 .
O1BA P3 O1BA 105.4(18) 2_655 .
O35 P3 O1BA 109.7(5) . .
O35 P3 O1BA 109.7(5) 2_655 2_655
O35 P3 O1BA 109.7(5) 2_655 .
O35 P3 O1BA 109.7(5) . 2_655
O35 P3 O35 112.6(16) . 2_655
O49 P4 P6 51.1(10) . 13_665
O49 P4 O50 117.3(15) . .
O50 P4 P6 168.4(14) . 13_665
O76 P4 P6 78.6(14) . 13_665
O76 P4 P6 78.6(14) 11_575 13_665
O76 P4 O49 105.1(15) . .
O76 P4 O49 105.1(15) 11_575 .
O76 P4 O50 107.0(15) . .
O76 P4 O50 107.0(15) 11_575 .
O76 P4 O76 116(2) 11_575 .
O56 P4B O50 117.8(15) . .
O82 P4B O50 106.7(14) . .
O82 P4B O50 106.7(14) 11_575 .
O82 P4B O56 107.2(14) . .
O82 P4B O56 107.2(14) 11_575 .
O56 P5 O62 116.2(15) . .
O73 P5 O56 106.1(15) 11_575 .
O73 P5 O56 106.1(15) . .
O73 P5 O62 108.1(14) . .
O73 P5 O62 108.1(15) 11_575 .
O73 P5 O73 112(2) 11_575 .
O62 P5B O67 118.5(15) . .
O83 P5B O62 105.1(15) . .
O83 P5B O62 105.1(15) 11_575 .
O83 P5B O67 108.0(15) . .
O83 P5B O67 108.0(15) 11_575 .
O83 P5B O83 112(2) 11_575 .
O49 P6 P4 48.3(10) 13_665 13_665
O67 P6 P4 162.5(14) . 13_665
O67 P6 O49 114.2(14) . 13_665
O69 P6 P4 81.4(13) . 13_665
O69 P6 P4 81.4(13) 11_575 13_665
O69 P6 O49 107.2(14) . 13_665
O69 P6 O49 107.2(14) 11_575 13_665
O69 P6 O67 107.6(14) 11_575 .
O69 P6 O67 107.6(14) . .
O69 P6 O69 113(2) 11_575 .
O8 Na1 Na1 88.0(7) . 2_655
O8 Na1 Na1 88.0(7) 12_655 2_655
O8 Na1 O8 71.0(9) . 12_655
O8 Na1 O28 72.7(5) . .
O8 Na1 O28 72.7(5) 12_655 12_655
O8 Na1 O28 143.6(9) 12_655 .
O8 Na1 O28 143.6(9) . 12_655
O28 Na1 Na1 88.6(7) . 2_655
O28 Na1 Na1 88.6(7) 12_655 2_655
O28 Na1 O28 143.4(11) . 12_655
O35 Na1 Na1 88.4(7) . 2_655
O35 Na1 O8 144.3(5) . 12_655
O35 Na1 O8 144.3(5) . .
O35 Na1 O28 71.7(6) . .
O35 Na1 O28 71.7(6) . 12_655
O69 Na2 O69 170.3(17) . 7_645
O69 Na2 O73 106.7(9) 7_645 .
O69 Na2 O73 72.3(9) 7_645 7_645
O69 Na2 O73 106.7(9) . 7_645
O69 Na2 O73 72.3(9) . .
O69 Na2 O76 36.0(9) . 7_645
O69 Na2 O76 142.7(9) . .
O69 Na2 O76 142.7(9) 7_645 7_645
O69 Na2 O76 36.0(9) 7_645 .
O69 Na2 O82 72.7(9) . 7_645
O69 Na2 O82 106.5(9) 7_645 7_645
O69 Na2 O83 142.8(10) . 7_645
O69 Na2 O83 35.7(9) 7_645 7_645
O69 Na2 O86 144.1(13) . 7_645
O69 Na2 O86 45.6(9) 7_645 7_645
O73 Na2 O73 168.7(16) . 7_645
O73 Na2 O76 70.9(9) 7_645 7_645
O73 Na2 O76 108.1(9) . 7_645
O73 Na2 O76 70.9(9) . .
O73 Na2 O76 108.1(9) 7_645 .
O73 Na2 O83 141.7(10) . 7_645
O73 Na2 O83 36.6(9) 7_645 7_645
O73 Na2 O86 107.0(10) . 7_645
O73 Na2 O86 80.5(9) 7_645 7_645
O76 Na2 O76 170.7(17) 7_645 .
O76 Na2 O86 56.3(9) . 7_645
O76 Na2 O86 131.4(11) 7_645 7_645
O82 Na2 O82 170.5(16) 7_645 .
O82 Na2 O83 108.2(10) 7_645 .
O82 Na2 O83 70.9(9) . .
O82 Na2 O86 105.7(10) . .
O82 Na2 O86 80.6(9) 7_645 .
O83 Na2 O86 132.4(11) 7_645 .
O83 Na2 O86 56.3(9) . .
O86 Na2 O86 98.5(15) 7_645 .
K2 O0CA K2B 70(3) . 4_565
K2B O0CA K2 134(8) . .
W1 O1 W1 117.1(12) . 11_565
W1 O1 K0AA 101.4(9) . 6_655
W1 O1 K0AA 101.4(9) 11_565 6_655
W7 O1BA W7 93.6(8) 2_655 12_655
P3 O1BA W7 127.2(7) . 2_655
P3 O1BA W7 127.2(7) . 12_655
W1 O2 W1 161.4(13) . 12_655
O43 O2BA Fe4B 115(7) . .
O43 O2BA Fe4A 81(6) . .
W1 O3 Na3 103.8(7) . .
W1 O5 K0AA 106.3(8) . 6_655
W3 O5 W1 148.7(9) . .
W3 O5 K0AA 103.4(8) . 6_655
W1 O6 W2 150.2(9) . .
W1 O6 Na3 100.1(6) . .
W2 O6 Na3 95.1(6) . .
W1 O7 W1 93.7(8) . 11_565
P1 O7 W1 126.7(7) . .
P1 O7 W1 126.7(7) . 11_565
W2 O8 Na1 102.4(8) . .
P1 O8 W2 131.0(9) . .
P1 O8 Na1 126.6(10) . .
W2 O9 W2 160.0(13) . 12_655
W3 O10 W3 93.5(8) . 11_565
P1 O10 W3 127.3(7) . .
P1 O10 W3 127.3(7) . 11_565
W3 O11 W2 152.5(10) . .
W2 O12 Na3 108.9(7) . .
W2 O13 W4 162.1(9) . .
W3 O14 W3 118.0(11) 11_565 .
W3 O14 K0AA 105.0(8) . 6_655
W3 O14 K0AA 105.0(8) 11_565 6_655
W3 O15 Fe3 157.3(19) . .
W5 O16 W3 161.2(10) . .
W5 O17 W5 116.8(11) 11_565 .
W5 O18 W5 93.8(7) 11_565 .
P2 O18 W5 126.6(6) . 11_565
P2 O18 W5 126.6(6) . .
W5 O19 Fe4B 153.6(19) . .
W5 O19 Fe4A 170.7(14) . .
W6 O20 W5 148.6(8) . .
W5 O21 W4 148.6(8) . .
W4 O22 Fe1 147.0(10) . .
W4 O23 W8 158.4(9) . .
W6 O24 W4 150.8(9) . .
W6 O26 W6 119.3(11) . 11_565
W6 O27 W6 93.4(8) . 11_565
P2 O27 W6 126.9(7) . .
P2 O27 W6 126.9(7) . 11_565
W4 O28 Na1 102.2(8) . .
P2 O28 W4 132.6(8) . .
P2 O28 Na1 125.1(10) . .
W8 O29 W7 150.8(9) . .
W7 O30 W6 161.6(9) . .
W7 O32 W7 119.4(13) . 11_565
W7 O33 W7 147.4(13) . 12_655
W8 O35 Na1 103.5(9) . .
P3 O35 W8 131.1(12) . .
P3 O35 Na1 125.4(12) . .
W9 O38 Fe1 149.2(14) . .
O2BA O43 Fe4A 57(5) . .
W9 O45 W14 146.4(10) . 7_645
W9 O45 W16 142.8(10) . .
W16 O45 W14 58.8(5) . 7_645
W9 O46 W13 154.4(8) . 7_645
W9 O46 K0AA 111.2(7) . 13_665
W13 O46 K0AA 93.9(7) 7_645 13_665
W9 O47 W9 117.0(12) 11_575 .
W9 O48 W10 155.2(10) . .
W9 O49 W9 94.5(8) . 11_575
P4 O49 W9 121.6(9) . 11_575
P4 O49 W9 121.6(9) . .
P4 O49 P6 80.6(12) . 13_665
P6 O49 W9 120.7(9) 13_665 .
P6 O49 W9 120.7(9) 13_665 11_575
W10 O50 W10 93.9(8) 11_575 .
P4 O50 W10 121.0(9) . 11_575
P4 O50 W10 121.0(9) . .
P4B O50 W10 120.9(9) . .
W10 O51 W15B 145.5(10) . .
W10 O51 W16 144.0(10) . .
W10 O53 W10 118.5(12) . 11_575
W11 O54 W10 154.4(10) . .
W11 O55 W15 144.4(10) . .
W11 O55 W15B 146.3(10) . .
W11 O56 W11 93.7(8) 11_575 .
P4B O56 W11 121.4(9) . .
P5 O56 W11 121.7(9) . .
P5 O56 W11 121.7(9) . 11_575
W11 O57 W11 117.9(12) . 11_575
W11 O59 W12 156.0(10) . .
W12 O60 Fe2A 168.4(14) . 4_565
W12 O60 Fe2B 148.5(13) . 4_565
Fe2B O60 Fe2A 31.8(9) 4_565 4_565
W12 O61 W12 117.8(12) . 11_575
W12 O62 W12 93.0(8) 11_575 .
P5 O62 W12 122.0(9) . .
P5 O62 W12 122.0(9) . 11_575
P5B O62 W12 120.3(9) . .
W12 O63 W14B 143.9(10) . .
W12 O63 W15 143.8(9) . .
W13 O64 W12 154.4(10) . .
W13 O65 Fe3 170.8(19) . 6_654
W13 O66 W13 119.4(11) 11_575 .
W13 O66 K0AA 108.9(8) . .
W13 O66 K0AA 108.9(8) 11_575 .
W13 O67 W13 95.3(8) . 11_575
P5B O67 W13 120.3(8) . .
P6 O67 W13 122.6(8) . .
P6 O67 W13 122.6(8) . 11_575
W13 O68 W14 146.0(9) . .
W13 O68 W14B 143.3(10) . .
W14 O69 Na2 99.2(12) . .
P6 O69 W14 132.5(17) . .
P6 O69 Na2 128.2(17) . .
P6 O69 O76 97(2) . 7_645
O76 O69 W14 92.7(16) 7_645 .
O76 O69 Na2 75.0(14) 7_645 .
W14 O70 Fe4A 146(2) . 7_645
W14 O71 Na2 93.8(12) . .
W15 O71 W14 164(2) . .
W15 O71 Na2 96.0(13) . .
W14B O72 Fe2A 151(2) . .
W15 O73 Na2 98.5(12) . .
P5 O73 W15 131.9(17) . .
P5 O73 Na2 129.4(17) . .
W16 O74 W15 164(2) . .
W15 O75 Fe2B 153(2) . .
W16 O76 Na2 98.5(12) . .
P4 O76 W16 134.7(18) . .
P4 O76 Na2 126.7(17) . .
P4 O76 O69 102(2) . 7_645
O69 O76 W16 95.6(16) 7_645 .
O69 O76 Na2 69.0(14) 7_645 .
Fe2A O77 Fe2B 34.9(12) . .
O79 O79 K0AA 74.2(12) 11_575 .
Li1 O81 K2 129(7) . .
W15B O82 Na2 100.0(12) . .
P4B O82 W15B 130.8(17) . .
P4B O82 Na2 129.2(17) . .
W14B O83 Na2 98.6(12) . .
P5B O83 W14B 132.3(18) . .
P5B O83 Na2 129.0(17) . .
W15B O84 K2B 111.9(17) . .
W15B O85 Na2 94.3(12) . .
O86 O85 W15B 166(3) 7_645 .
O86 O85 Na2 73.9(19) 7_645 .
W14B O86 Na2 98.8(13) . .
O85 O86 W14B 177(3) 7_645 .
O85 O86 Na2 79(2) 7_645 .
W14B O87 W15B 162(2) . .
W14B O87 Na2 97.4(13) . .
W15B O87 Na2 94.0(11) . .
O81 Li1 K2 32(5) . .
Na3 O1AA Na3 180.0 9_666 .

loop_
_geom_bond_atom_site_label_1
_geom_bond_atom_site_label_2
_geom_bond_distance
_geom_bond_site_symmetry_2
W1 K0AA 4.082(17) 6_655
W1 O1 1.935(12) .
W1 O2 1.929(4) .
W1 O3 1.714(17) .
W1 O5 1.964(18) .
W1 O6 1.886(16) .
W1 O7 2.262(15) .
W2 Na3 3.700(9) .
W2 O6 1.920(16) .
W2 O8 2.193(14) .
W2 O9 1.900(4) .
W2 O11 1.904(15) .
W2 O12 1.718(14) .
W2 O13 1.865(15) .
W3 K0AA 3.99(2) 6_655
W3 O5 1.934(18) .
W3 O10 2.264(14) .
W3 O11 1.877(15) .
W3 O14 1.923(11) .
W3 O15 1.707(17) .
W3 O16 1.940(16) .
W4 O13 1.913(15) .
W4 O21 1.971(15) .
W4 O22 1.745(15) .
W4 O23 1.863(15) .
W4 O24 1.936(15) .
W4 O28 2.158(14) .
W5 O16 1.904(16) .
W5 O17 1.937(12) .
W5 O18 2.260(13) .
W5 O19 1.726(16) .
W5 O20 1.977(14) .
W5 O21 1.855(14) .
W6 O20 1.921(14) .
W6 O24 1.857(15) .
W6 O25 1.723(16) .
W6 O26 1.913(11) .
W6 O27 2.268(14) .
W6 O30 1.953(19) .
W7 O1BA 2.267(14) 2_655
W7 O29 1.905(15) .
W7 O30 1.904(19) .
W7 O31 1.752(16) .
W7 O32 1.913(13) .
W7 O33 1.961(7) .
W8 O23 1.931(15) 12_655
W8 O23 1.931(15) .
W8 O29 1.883(15) .
W8 O29 1.883(15) 12_655
W8 O34 1.75(2) .
W8 O35 2.224(19) .
W9 O38 1.691(18) .
W9 O45 1.862(16) .
W9 O46 1.920(19) .
W9 O47 1.931(12) .
W9 O48 1.93(2) .
W9 O49 2.242(15) .
W10 O48 1.94(2) .
W10 O50 2.254(15) .
W10 O51 1.861(17) .
W10 O52 1.726(16) .
W10 O53 1.918(12) .
W10 O54 1.98(2) .
W11 O54 1.90(2) .
W11 O55 1.868(16) .
W11 O56 2.263(15) .
W11 O57 1.927(12) .
W11 O58 1.711(17) .
W11 O59 1.906(17) .
W12 O59 1.958(17) .
W12 O60 1.703(17) .
W12 O61 1.925(12) .
W12 O62 2.271(16) .
W12 O63 1.874(16) .
W12 O64 1.98(2) .
W13 K0AA 3.946(17) .
W13 O46 1.948(18) 7_645
W13 O64 1.89(2) .
W13 O65 1.692(16) .
W13 O66 1.917(11) .
W13 O67 2.240(14) .
W13 O68 1.873(16) .
W14 W16 1.962(3) 7_645
W14 Na2 3.657(14) .
W14 O45 2.000(17) 7_645
W14 O68 1.987(16) .
W14 O69 2.17(3) .
W14 O70 1.75(3) .
W14 O71 1.90(3) .
W14B Na2 3.693(13) .
W14B O63 2.000(17) .
W14B O68 1.987(16) .
W14B O72 1.71(3) .
W14B O83 2.20(3) .
W14B O86 1.85(3) .
W14B O87 1.81(3) .
W15 Na2 3.691(13) .
W15 O55 1.982(17) .
W15 O63 1.998(17) .
W15 O71 1.86(3) .
W15 O73 2.20(3) .
W15 O74 1.89(3) .
W15 O75 1.72(3) .
W15B K2B 4.014(16) .
W15B Na2 3.697(13) .
W15B O51 1.992(17) .
W15B O55 1.971(16) .
W15B O82 2.17(3) .
W15B O84 1.66(4) .
W15B O85 1.96(3) .
W15B O87 1.97(3) .
W16 Na2 3.705(13) .
W16 O44 1.69(3) .
W16 O45 1.996(17) .
W16 O51 1.998(17) .
W16 O74 1.87(3) .
W16 O76 2.16(3) .
Fe1 O22 2.074(18) .
Fe1 O36 2.15(3) .
Fe1 O37 2.21(3) .
Fe1 O38 2.08(2) .
Fe1 O39 2.18(3) .
Fe1 O40 2.21(5) .
Fe5 Fe4B 2.70(6) .
Fe5 K2B 3.63(3) .
Fe5 O39 1.35(3) .
Fe3 Fe3 2.46(10) 4_566
Fe3 O15 2.11(5) .
Fe3 O65 2.16(6) 6_655
Fe4B O2BA 1.84(10) .
Fe4B O6DA 1.81(9) .
Fe4B O19 1.92(4) .
Fe4B O44 2.03(5) .
Fe4A O2BA 1.56(9) .
Fe4A O19 2.03(3) .
Fe4A O43 1.83(9) .
Fe4A O70 1.96(4) 7_645
Fe2A Fe2B 1.10(3) .
Fe2A O60 2.01(3) 4_565
Fe2A O72 1.95(4) .
Fe2A O77 1.81(5) .
Fe2B O60 2.01(3) 4_565
Fe2B O75 2.06(4) .
Fe2B O77 1.87(5) .
K0AA O1 3.23(3) 6_654
K0AA O5 3.07(2) 6_654
K0AA O5 3.07(2) 16_654
K0AA O14 3.03(3) 6_654
K0AA O46 3.30(2) 13_665
K0AA O46 3.30(2) 7_645
K0AA O66 2.88(3) .
K0AA O79 2.96(6) 11_575
K0AA O79 2.96(6) .
K0AA O80 2.83(3) 11_575
K0AA O80 2.83(3) .
K2 K2B 3.15(2) .
K2 K2B 3.15(2) 4_565
K2 O0CA 2.09(11) 4_565
K2 O0CA 2.09(11) .
K2 O41 3.34(7) .
K2 O41 3.34(7) 4_565
K2 O42 2.19(7) 4_565
K2 O42 2.19(7) .
K2 O81 2.10(10) 4_565
K2 O81 2.10(10) .
K2 Li1 3.15(2) .
K2B K2B 4.10(4) 4_565
K2B O0CA 1.31(9) .
K2B O0CA 3.16(12) 4_565
K2B O84 3.08(4) .
Na3 O3 3.019(19) 4_566
Na3 O3 3.019(19) .
Na3 O6 3.00(2) .
Na3 O6 3.00(2) 4_566
Na3 O12 2.767(17) .
Na3 O12 2.767(17) 4_566
Na3 O1AA 2.54(5) .
P1 O7 1.54(2) .
P1 O8 1.516(15) 11_565
P1 O8 1.516(15) .
P1 O10 1.53(2) .
P2 O18 1.53(2) .
P2 O27 1.53(2) .
P2 O28 1.529(14) .
P2 O28 1.529(14) 11_565
P3 O1BA 1.55(2) 2_655
P3 O1BA 1.55(2) .
P3 O35 1.52(2) .
P3 O35 1.52(2) 2_655
P4 P6 2.17(3) 13_665
P4 O49 1.64(3) .
P4 O50 1.65(3) .
P4 O76 1.51(3) .
P4 O76 1.51(3) 11_575
P4B O50 1.66(3) .
P4B O56 1.63(3) .
P4B O82 1.55(3) 11_575
P4B O82 1.55(3) .
P5 O56 1.65(3) .
P5 O62 1.65(3) .
P5 O73 1.49(3) 11_575
P5 O73 1.49(3) .
P5B O62 1.65(3) .
P5B O67 1.68(3) .
P5B O83 1.51(3) 11_575
P5B O83 1.51(3) .
P6 O49 1.71(3) 13_665
P6 O67 1.66(3) .
P6 O69 1.53(3) .
P6 O69 1.53(3) 11_575
Na1 Na1 2.67(5) 2_655
Na1 O8 2.64(2) .
Na1 O8 2.64(2) 12_655
Na1 O28 2.649(15) 12_655
Na1 O28 2.649(15) .
Na1 O35 2.62(3) .
Na2 O69 2.62(3) 7_645
Na2 O69 2.62(3) .
Na2 O73 2.65(3) .
Na2 O73 2.65(3) 7_645
Na2 O76 2.71(3) 7_645
Na2 O76 2.71(3) .
Na2 O82 2.64(3) .
Na2 O82 2.64(3) 7_645
Na2 O83 2.66(3) .
Na2 O83 2.66(3) 7_645
Na2 O86 2.93(4) .
Na2 O86 2.93(4) 7_645
O2BA O43 1.24(10) .
O69 O76 1.65(4) 7_645
O79 O79 1.61(12) 11_575
O81 Li1 1.37(10) .
O85 O86 1.38(4) 7_645
O0AA O2AA 0.60(3) .

loop_
_platon_squeeze_void_nr
_platon_squeeze_void_average_x
_platon_squeeze_void_average_y
_platon_squeeze_void_average_z
_platon_squeeze_void_volume
_platon_squeeze_void_count_electrons
_platon_squeeze_void_content
1 0.374 0.124 0.126 5323 2859 ' '
